data_7023138
loop_
_publ_author_name
'Tian, Jumei'
'Li, Bo'
'Zhang, Xiaoying'
'Li, Xiaolei'
'Li, Xiaoliang'
'Zhang, Jingping'

_publ_section_title
;
 Three novel 1D lanthanide-carboxylate polymeric complexes: syntheses,
 crystal structures and magnetic analyses.
;
_journal_issue 23
_journal_name_full 'Dalton transactions (Cambridge, England : 2003)'
_journal_page_first 8504
_journal_page_last 8511
_journal_paper_doi 10.1039/c3dt50782c
_journal_volume 42
_journal_year 2013
_chemical_formula_sum 'C25 H24 Dy N3 O14'
_chemical_formula_weight 752.97
_chemical_name_systematic
;
?
;
_space_group_IT_number 2
_symmetry_cell_setting triclinic
_symmetry_space_group_name_Hall '-P 1'
_symmetry_space_group_name_H-M 'P -1'
_atom_sites_solution_hydrogens geom
_atom_sites_solution_primary direct
_atom_sites_solution_secondary difmap
_audit_creation_method SHELXL-97
_cell_angle_alpha 118.378(3)
_cell_angle_beta 97.249(4)
_cell_angle_gamma 99.837(4)
_cell_formula_units_Z 2
_cell_length_a 9.798(3)
_cell_length_b 12.935(4)
_cell_length_c 13.396(4)
_cell_measurement_reflns_used 6079
_cell_measurement_temperature 293(2)
_cell_measurement_theta_max 26.75
_cell_measurement_theta_min 1.78
_cell_volume 1429.1(8)
_computing_cell_refinement 'SAINT (Bruker, 1999)'
_computing_data_collection 'SMART (Bruker, 1997)'
_computing_data_reduction SAINT
_computing_molecular_graphics 'SHELXTL-PLUS (Sheldrick, 1990)'
_computing_publication_material SHELXL-97
_computing_structure_refinement 'SHELXL-97 (Sheldrick, 1997)'
_computing_structure_solution 'SHELXS-97 (Sheldrick, 1990)'
_diffrn_ambient_temperature 293(2)
_diffrn_detector_area_resol_mean 10.0
_diffrn_measured_fraction_theta_full 0.975
_diffrn_measured_fraction_theta_max 0.975
_diffrn_measurement_device_type 'Bruker APEX CCD area-detector'
_diffrn_measurement_method '\w scan'
_diffrn_radiation_monochromator graphite
_diffrn_radiation_source 'fine-focus sealed tube'
_diffrn_radiation_type MoK\a
_diffrn_radiation_wavelength 0.71073
_diffrn_reflns_av_R_equivalents 0.0297
_diffrn_reflns_limit_h_max 10
_diffrn_reflns_limit_h_min -12
_diffrn_reflns_limit_k_max 14
_diffrn_reflns_limit_k_min -16
_diffrn_reflns_limit_l_max 16
_diffrn_reflns_limit_l_min -14
_diffrn_reflns_number 8538
_diffrn_reflns_theta_full 26.75
_diffrn_reflns_theta_max 26.75
_diffrn_reflns_theta_min 1.78
_exptl_absorpt_coefficient_mu 2.689
_exptl_absorpt_correction_T_max 0.511
_exptl_absorpt_correction_T_min 0.463
_exptl_absorpt_correction_type multi-scan
_exptl_absorpt_process_details SADABS
_exptl_crystal_colour yellow
_exptl_crystal_density_diffrn 1.750
_exptl_crystal_density_method 'not measured'
_exptl_crystal_description rod
_exptl_crystal_F_000 746
_exptl_crystal_size_max 0.29
_exptl_crystal_size_mid 0.27
_exptl_crystal_size_min 0.25
_refine_diff_density_max 1.647
_refine_diff_density_min -2.072
_refine_diff_density_rms 0.129
_refine_ls_extinction_method none
_refine_ls_goodness_of_fit_ref 1.049
_refine_ls_hydrogen_treatment mixed
_refine_ls_matrix_type full
_refine_ls_number_parameters 490
_refine_ls_number_reflns 6079
_refine_ls_number_restraints 656
_refine_ls_restrained_S_all 1.010
_refine_ls_R_factor_all 0.0435
_refine_ls_R_factor_gt 0.0389
_refine_ls_shift/su_max 0.000
_refine_ls_shift/su_mean 0.000
_refine_ls_structure_factor_coef Fsqd
_refine_ls_weighting_details 'calc w=1/[\s^2^(Fo^2^)+(0.0542P)^2^+2.0023P] where P=(Fo^2^+2Fc^2^)/3'
_refine_ls_weighting_scheme calc
_refine_ls_wR_factor_gt 0.1012
_refine_ls_wR_factor_ref 0.1055
_reflns_number_gt 5381
_reflns_number_total 6079
_reflns_threshold_expression >2sigma(I)
_cod_data_source_file c3dt50782c.txt
_cod_data_source_block 3
_cod_original_cell_volume 1429.1(7)
_cod_database_code 7023138
_diffrn_reflns_av_unetl/neti 0.0567

loop_
_symmetry_equiv_pos_as_xyz
'x, y, z'
'-x, -y, -z'

loop_
_atom_site_label
_atom_site_type_symbol
_atom_site_fract_x
_atom_site_fract_y
_atom_site_fract_z
_atom_site_U_iso_or_equiv
_atom_site_adp_type
_atom_site_occupancy
_atom_site_symmetry_multiplicity
_atom_site_calc_flag
_atom_site_refinement_flags
_atom_site_disorder_assembly
_atom_site_disorder_group
Dy1 Dy 0.247282(19) 0.495594(18) 0.480341(17) 0.02996(9) Uani 1 1 d . . .
O1 O 0.3143(11) -0.1161(7) 0.3796(8) 0.147(4) Uani 1 1 d . . .
O2 O 0.3916(7) -0.0975(6) 0.5452(8) 0.127(3) Uani 1 1 d . . .
O3 O 0.2781(4) 0.2988(3) 0.4517(3) 0.0386(7) Uani 1 1 d . A .
O4 O 0.1383(4) 0.3808(3) 0.5669(3) 0.0380(7) Uani 1 1 d . A .
O5 O 0.1642(9) 0.4734(13) 0.8943(9) 0.214(7) Uani 1 1 d . . .
O6 O 0.2032(10) 0.6356(13) 1.0483(8) 0.220(7) Uani 1 1 d . . .
O7 O 0.4353(4) 0.5326(3) 0.6232(3) 0.0420(8) Uani 1 1 d . A .
O8 O 0.6686(4) 0.5768(4) 0.6867(3) 0.0512(9) Uani 1 1 d . . .
O1W O 0.4228(4) 0.6751(3) 0.5219(4) 0.0545(10) Uani 1 1 d . A .
H3W H 0.5071 0.6936 0.5218 0.082 Uiso 1 1 d R . .
H4W H 0.4054 0.7287 0.5102 0.082 Uiso 1 1 d R . .
N1 N 0.3229(7) -0.0716(5) 0.4807(8) 0.081(2) Uani 1 1 d . . .
N2 N 0.2397(8) 0.5669(12) 0.9666(7) 0.130(4) Uani 1 1 d . . .
C1 C 0.1600(9) -0.0750(7) 0.6509(7) 0.078(2) Uani 1 1 d . . .
H1A H 0.1448 -0.1539 0.5832 0.117 Uiso 1 1 calc R . .
H1B H 0.0809 -0.0741 0.6866 0.117 Uiso 1 1 calc R . .
H1C H 0.2461 -0.0573 0.7058 0.117 Uiso 1 1 calc R . .
C2 C 0.2553(6) 0.1073(4) 0.5002(5) 0.0421(11) Uani 1 1 d . A .
H2A H 0.3038 0.1021 0.4434 0.050 Uiso 1 1 calc R . .
C3 C 0.2470(6) 0.0225(5) 0.5358(5) 0.0489(13) Uani 1 1 d . . .
C4 C 0.1732(7) 0.0201(5) 0.6152(5) 0.0498(13) Uani 1 1 d . . .
C5 C 0.1043(7) 0.1128(5) 0.6619(5) 0.0520(14) Uani 1 1 d . . .
H5A H 0.0509 0.1149 0.7152 0.062 Uiso 1 1 calc R . .
C6 C 0.1131(6) 0.2011(5) 0.6315(5) 0.0470(12) Uani 1 1 d . A .
H6A H 0.0670 0.2621 0.6654 0.056 Uiso 1 1 calc R . .
C7 C 0.1893(5) 0.2003(4) 0.5513(4) 0.0368(10) Uani 1 1 d . . .
C8 C 0.2022(5) 0.2984(4) 0.5208(4) 0.0343(10) Uani 1 1 d . A .
C9 C 0.4891(12) 0.7014(13) 1.1747(7) 0.148(6) Uani 1 1 d . . .
H9A H 0.4064 0.6480 1.1728 0.221 Uiso 1 1 calc R . .
H9B H 0.4817 0.7838 1.2150 0.221 Uiso 1 1 calc R . .
H9C H 0.5731 0.6953 1.2147 0.221 Uiso 1 1 calc R . .
C10 C 0.4988(9) 0.6649(12) 1.0496(6) 0.114(4) Uani 1 1 d . . .
C11 C 0.3844(8) 0.6018(10) 0.9527(6) 0.093(3) Uani 1 1 d . . .
C12 C 0.3950(6) 0.5698(7) 0.8399(5) 0.068(2) Uani 1 1 d . . .
H12A H 0.3147 0.5278 0.7778 0.082 Uiso 1 1 calc R . .
C13 C 0.5277(6) 0.6016(7) 0.8220(5) 0.0628(18) Uani 1 1 d . A .
C14 C 0.6444(8) 0.6648(11) 0.9162(6) 0.103(4) Uani 1 1 d . . .
H14A H 0.7337 0.6871 0.9045 0.124 Uiso 1 1 calc R . .
C15 C 0.6307(9) 0.6954(13) 1.0268(7) 0.132(5) Uani 1 1 d . . .
H15A H 0.7114 0.7376 1.0885 0.159 Uiso 1 1 calc R . .
C16 C 0.5443(5) 0.5687(5) 0.7019(4) 0.0380(10) Uani 1 1 d . . .
C17 C 0.4098(18) 0.9901(18) 1.1702(11) 0.167(8) Uani 0.723(5) 1 d PU A 1
H17A H 0.5085 0.9926 1.1713 0.251 Uiso 0.723(5) 1 calc PR A 1
H17B H 0.3793 0.9579 1.2176 0.251 Uiso 0.723(5) 1 calc PR A 1
H17C H 0.3978 1.0709 1.2005 0.251 Uiso 0.723(5) 1 calc PR A 1
C18 C 0.0959(5) 0.7997(6) 0.8989(5) 0.070(3) Uani 0.723(5) 1 d PGU A 1
H18A H -0.0034 0.7773 0.8800 0.084 Uiso 0.723(5) 1 calc PR A 1
C19 C 0.1708(7) 0.8739(7) 1.0150(4) 0.094(4) Uani 0.723(5) 1 d PGDU A 1
C20 C 0.3191(7) 0.9074(8) 1.0433(4) 0.100(4) Uani 0.723(5) 1 d PGU A 1
C21 C 0.3924(5) 0.8668(7) 0.9554(5) 0.085(3) Uani 0.723(5) 1 d PGU A 1
H21A H 0.4916 0.8892 0.9743 0.102 Uiso 0.723(5) 1 calc PR A 1
C22 C 0.3174(5) 0.7926(6) 0.8393(4) 0.061(2) Uani 0.723(5) 1 d PGU A 1
H22A H 0.3665 0.7654 0.7805 0.073 Uiso 0.723(5) 1 calc PR A 1
C23 C 0.1691(5) 0.7591(6) 0.8110(3) 0.0469(19) Uani 0.723(5) 1 d PGDU A 1
C24 C 0.088(2) 0.6726(13) 0.6871(7) 0.027(2) Uani 0.723(5) 1 d PDU A 1
N3 N 0.0875(13) 0.9091(14) 1.0987(7) 0.160(8) Uani 0.723(5) 1 d PD A 1
O9 O 0.1385(16) 0.9819(17) 1.1976(9) 0.219(8) Uani 0.723(5) 1 d PDU A 1
O10 O -0.0374(15) 0.8765(15) 1.0700(10) 0.202(7) Uani 0.723(5) 1 d PDU A 1
O11 O 0.1552(7) 0.6284(6) 0.6096(6) 0.0439(14) Uani 0.723(5) 1 d PU A 1
O12 O -0.0461(8) 0.6471(6) 0.6654(6) 0.0458(16) Uani 0.723(5) 1 d PU . 1
C17B C 0.149(5) 1.057(3) 1.166(3) 0.104(10) Uani 0.277(5) 1 d PU A 2
H17D H 0.2489 1.0902 1.2027 0.157 Uiso 0.277(5) 1 calc PR A 2
H17E H 0.1017 1.0275 1.2100 0.157 Uiso 0.277(5) 1 calc PR A 2
H17F H 0.1092 1.1189 1.1640 0.157 Uiso 0.277(5) 1 calc PR A 2
C18B C -0.0172(12) 0.7950(13) 0.8503(11) 0.051(4) Uani 0.277(5) 1 d PGU A 2
H18B H -0.1065 0.7512 0.7992 0.061 Uiso 0.277(5) 1 calc PR A 2
C19B C -0.0063(14) 0.8853(14) 0.9644(12) 0.064(5) Uani 0.277(5) 1 d PGDU A 2
C20B C 0.1271(17) 0.9507(14) 1.0407(10) 0.068(5) Uani 0.277(5) 1 d PGU A 2
C21B C 0.2496(14) 0.9258(16) 1.0029(12) 0.077(6) Uani 0.277(5) 1 d PGU A 2
H21B H 0.3388 0.9696 1.0539 0.093 Uiso 0.277(5) 1 calc PR A 2
C22B C 0.2387(13) 0.8355(16) 0.8887(13) 0.069(5) Uani 0.277(5) 1 d PGU A 2
H22B H 0.3207 0.8188 0.8634 0.082 Uiso 0.277(5) 1 calc PR A 2
C23B C 0.1053(15) 0.7701(14) 0.8124(10) 0.052(5) Uani 0.277(5) 1 d PGDU A 2
C24B C 0.088(9) 0.670(5) 0.690(2) 0.053(9) Uani 0.277(5) 1 d PDU A 2
N3B N -0.135(2) 0.902(2) 1.0012(18) 0.073(6) Uani 0.277(5) 1 d PDU A 2
O9B O -0.145(3) 0.927(4) 1.0970(18) 0.187(10) Uani 0.277(5) 1 d PDU A 2
O10B O -0.237(3) 0.882(3) 0.931(2) 0.170(11) Uani 0.277(5) 1 d PDU A 2
O11B O 0.1993(17) 0.6530(16) 0.6546(14) 0.037(3) Uani 0.277(5) 1 d PU A 2
O12B O -0.031(2) 0.6122(18) 0.6326(17) 0.043(3) Uani 0.277(5) 1 d PU . 2
O13 O 0.1388(4) 0.6045(4) 0.3962(4) 0.0539(11) Uani 1 1 d . A .
H13 H 0.070(8) 0.617(6) 0.414(6) 0.065 Uiso 1 1 d . . .
C25 C 0.1330(12) 0.5759(12) 0.2692(11) 0.131(4) Uani 1 1 d . . .
H25A H 0.1237 0.6458 0.2637 0.196 Uiso 1 1 calc R A .
H25B H 0.0526 0.5080 0.2169 0.196 Uiso 1 1 calc R . .
H25C H 0.2192 0.5561 0.2483 0.196 Uiso 1 1 calc R . .

loop_
_atom_site_aniso_label
_atom_site_aniso_U_11
_atom_site_aniso_U_22
_atom_site_aniso_U_33
_atom_site_aniso_U_23
_atom_site_aniso_U_13
_atom_site_aniso_U_12
Dy1 0.02153(12) 0.04182(14) 0.03552(13) 0.02448(10) 0.01097(8) 0.01169(9)
O1 0.241(11) 0.116(6) 0.154(7) 0.077(5) 0.138(8) 0.120(7)
O2 0.092(5) 0.094(4) 0.229(9) 0.102(5) 0.029(5) 0.055(4)
O3 0.0378(18) 0.0468(19) 0.0437(18) 0.0275(15) 0.0212(15) 0.0189(15)
O4 0.0337(18) 0.0442(18) 0.054(2) 0.0338(16) 0.0223(15) 0.0168(15)
O5 0.071(5) 0.334(15) 0.111(6) 0.049(8) 0.035(5) -0.054(7)
O6 0.114(7) 0.376(17) 0.118(7) 0.081(9) 0.089(6) 0.038(8)
O7 0.0353(18) 0.062(2) 0.0343(17) 0.0287(16) 0.0068(14) 0.0148(16)
O8 0.0336(19) 0.082(3) 0.046(2) 0.036(2) 0.0203(16) 0.0157(19)
O1W 0.0299(19) 0.052(2) 0.098(3) 0.048(2) 0.019(2) 0.0158(17)
N1 0.063(4) 0.051(3) 0.149(7) 0.058(4) 0.043(4) 0.029(3)
N2 0.059(5) 0.242(12) 0.069(5) 0.072(6) 0.031(4) 0.004(6)
C1 0.091(6) 0.065(4) 0.093(5) 0.058(4) 0.006(4) 0.013(4)
C2 0.039(3) 0.037(2) 0.052(3) 0.024(2) 0.014(2) 0.011(2)
C3 0.046(3) 0.036(3) 0.063(4) 0.025(2) 0.006(3) 0.012(2)
C4 0.055(3) 0.041(3) 0.054(3) 0.030(2) 0.000(3) 0.004(2)
C5 0.066(4) 0.051(3) 0.045(3) 0.030(3) 0.017(3) 0.009(3)
C6 0.055(3) 0.045(3) 0.051(3) 0.029(2) 0.020(3) 0.020(2)
C7 0.033(2) 0.040(2) 0.041(3) 0.024(2) 0.007(2) 0.009(2)
C8 0.029(2) 0.038(2) 0.042(2) 0.024(2) 0.0123(19) 0.0112(19)
C9 0.113(8) 0.255(15) 0.049(5) 0.070(7) 0.025(5) 0.008(9)
C10 0.067(5) 0.207(11) 0.041(4) 0.055(5) 0.013(3) -0.003(6)
C11 0.051(4) 0.168(9) 0.049(4) 0.050(5) 0.024(3) 0.009(5)
C12 0.035(3) 0.123(6) 0.041(3) 0.041(4) 0.012(2) 0.010(3)
C13 0.029(3) 0.121(6) 0.039(3) 0.044(3) 0.009(2) 0.013(3)
C14 0.041(4) 0.202(10) 0.046(4) 0.062(5) 0.005(3) -0.006(5)
C15 0.057(5) 0.256(14) 0.047(4) 0.068(6) 0.001(4) -0.013(7)
C16 0.032(2) 0.054(3) 0.036(2) 0.027(2) 0.0131(19) 0.016(2)
C17 0.122(12) 0.227(17) 0.060(7) 0.055(9) -0.019(7) -0.086(11)
C18 0.062(5) 0.081(5) 0.034(4) 0.016(4) 0.010(4) -0.018(4)
C19 0.082(6) 0.112(7) 0.040(4) 0.023(5) 0.010(4) -0.037(6)
C20 0.083(7) 0.125(8) 0.046(5) 0.035(5) -0.005(5) -0.043(6)
C21 0.057(5) 0.102(7) 0.067(6) 0.039(5) -0.009(5) -0.021(5)
C22 0.042(4) 0.078(5) 0.054(4) 0.036(4) -0.001(3) -0.005(4)
C23 0.041(4) 0.057(4) 0.039(4) 0.028(3) 0.004(3) -0.004(4)
C24 0.030(4) 0.031(3) 0.029(4) 0.020(3) 0.010(3) 0.013(3)
N3 0.133(11) 0.194(14) 0.032(5) 0.002(6) 0.023(6) -0.073(10)
O9 0.152(10) 0.294(15) 0.057(6) 0.000(8) 0.033(6) -0.033(11)
O10 0.122(8) 0.267(13) 0.071(6) -0.003(7) 0.051(6) -0.040(9)
O11 0.041(3) 0.050(3) 0.044(4) 0.022(3) 0.017(2) 0.021(3)
O12 0.031(3) 0.054(4) 0.039(4) 0.015(3) 0.006(2) 0.006(3)
C17B 0.13(2) 0.090(17) 0.050(14) 0.014(13) 0.013(15) -0.003(17)
C18B 0.050(8) 0.056(8) 0.043(8) 0.023(6) 0.014(7) 0.007(7)
C19B 0.071(9) 0.064(9) 0.044(8) 0.018(7) 0.025(7) 0.007(8)
C20B 0.074(10) 0.075(9) 0.051(9) 0.036(8) 0.014(8) -0.003(9)
C21B 0.070(10) 0.085(10) 0.056(9) 0.031(8) -0.004(9) 0.001(9)
C22B 0.061(9) 0.072(9) 0.043(8) 0.016(7) 0.003(8) -0.004(8)
C23B 0.047(9) 0.055(8) 0.047(8) 0.025(7) 0.011(7) 0.000(8)
C24B 0.047(12) 0.061(12) 0.040(11) 0.023(10) 0.013(11) -0.006(11)
N3B 0.081(10) 0.058(8) 0.073(9) 0.023(6) 0.039(8) 0.021(7)
O9B 0.117(12) 0.253(16) 0.072(9) 0.003(11) 0.063(9) -0.014(12)
O10B 0.094(12) 0.226(17) 0.091(11) 0.007(12) 0.064(10) 0.005(13)
O11B 0.030(5) 0.044(5) 0.035(6) 0.014(5) 0.011(4) 0.020(4)
O12B 0.032(5) 0.047(6) 0.042(6) 0.016(5) 0.011(5) 0.010(5)
O13 0.036(2) 0.084(3) 0.078(3) 0.062(3) 0.024(2) 0.028(2)
C25 0.110(9) 0.181(12) 0.159(11) 0.109(10) 0.054(8) 0.088(9)

loop_
_atom_type_symbol
_atom_type_description
_atom_type_scat_dispersion_real
_atom_type_scat_dispersion_imag
_atom_type_scat_source
C C 0.0033 0.0016 'International Tables Vol C Tables 4.2.6.8 and 6.1.1.4'
H H 0.0000 0.0000 'International Tables Vol C Tables 4.2.6.8 and 6.1.1.4'
Dy Dy -0.1892 4.4098 'International Tables Vol C Tables 4.2.6.8 and 6.1.1.4'
N N 0.0061 0.0033 'International Tables Vol C Tables 4.2.6.8 and 6.1.1.4'
O O 0.0106 0.0060 'International Tables Vol C Tables 4.2.6.8 and 6.1.1.4'

loop_
_geom_angle_atom_site_label_1
_geom_angle_atom_site_label_2
_geom_angle_atom_site_label_3
_geom_angle
_geom_angle_site_symmetry_1
_geom_angle_site_symmetry_3
O11 Dy1 O12B 90.3(5) . 2_566
O11 Dy1 O7 91.5(2) . .
O12B Dy1 O7 149.9(7) 2_566 .
O11 Dy1 O8 151.3(2) . 2_666
O12B Dy1 O8 87.7(5) 2_566 2_666
O7 Dy1 O8 104.35(13) . 2_666
O11 Dy1 O12 103.0(2) . 2_566
O12B Dy1 O12 12.7(4) 2_566 2_566
O7 Dy1 O12 146.5(2) . 2_566
O8 Dy1 O12 76.8(2) 2_666 2_566
O11 Dy1 O1W 83.8(2) . .
O12B Dy1 O1W 137.8(6) 2_566 .
O7 Dy1 O1W 72.15(14) . .
O8 Dy1 O1W 78.67(15) 2_666 .
O12 Dy1 O1W 138.6(2) 2_566 .
O11 Dy1 O11B 13.7(3) . .
O12B Dy1 O11B 102.9(6) 2_566 .
O7 Dy1 O11B 77.9(4) . .
O8 Dy1 O11B 154.5(5) 2_666 .
O12 Dy1 O11B 115.5(4) 2_566 .
O1W Dy1 O11B 78.0(5) . .
O11 Dy1 O3 130.0(2) . .
O12B Dy1 O3 84.6(6) 2_566 .
O7 Dy1 O3 71.40(13) . .
O8 Dy1 O3 78.35(13) 2_666 .
O12 Dy1 O3 76.2(2) 2_566 .
O1W Dy1 O3 129.89(12) . .
O11B Dy1 O3 125.1(5) . .
O11 Dy1 O4 77.8(2) . .
O12B Dy1 O4 73.0(6) 2_566 .
O7 Dy1 O4 78.03(13) . .
O8 Dy1 O4 128.40(14) 2_666 .
O12 Dy1 O4 75.9(2) 2_566 .
O1W Dy1 O4 144.36(15) . .
O11B Dy1 O4 77.0(5) . .
O3 Dy1 O4 53.06(10) . .
O11 Dy1 O13 70.5(2) . .
O12B Dy1 O13 68.4(6) 2_566 .
O7 Dy1 O13 139.65(15) . .
O8 Dy1 O13 82.21(15) 2_666 .
O12 Dy1 O13 73.8(2) 2_566 .
O1W Dy1 O13 70.27(14) . .
O11B Dy1 O13 80.4(4) . .
O3 Dy1 O13 147.26(15) . .
O4 Dy1 O13 129.05(12) . .
O11 Dy1 C8 103.9(2) . .
O12B Dy1 C8 78.7(6) 2_566 .
O7 Dy1 C8 71.78(14) . .
O8 Dy1 C8 103.81(14) 2_666 .
O12 Dy1 C8 75.5(2) 2_566 .
O1W Dy1 C8 143.27(14) . .
O11B Dy1 C8 101.0(5) . .
O3 Dy1 C8 26.46(12) . .
O4 Dy1 C8 26.65(12) . .
O13 Dy1 C8 146.34(14) . .
C8 O3 Dy1 92.9(3) . .
C8 O4 Dy1 92.6(3) . .
C16 O7 Dy1 170.8(4) . .
C16 O8 Dy1 131.8(3) . 2_666
Dy1 O1W H3W 137.5 . .
Dy1 O1W H4W 124.8 . .
H3W O1W H4W 92.6 . .
O1 N1 O2 124.8(7) . .
O1 N1 C3 118.4(8) . .
O2 N1 C3 116.7(8) . .
O5 N2 O6 122.4(9) . .
O5 N2 C11 118.1(9) . .
O6 N2 C11 119.5(10) . .
C4 C1 H1A 109.5 . .
C4 C1 H1B 109.5 . .
H1A C1 H1B 109.5 . .
C4 C1 H1C 109.5 . .
H1A C1 H1C 109.5 . .
H1B C1 H1C 109.5 . .
C3 C2 C7 118.4(5) . .
C3 C2 H2A 120.8 . .
C7 C2 H2A 120.8 . .
C4 C3 C2 124.8(5) . .
C4 C3 N1 119.6(6) . .
C2 C3 N1 115.7(6) . .
C3 C4 C5 115.1(5) . .
C3 C4 C1 124.7(6) . .
C5 C4 C1 120.1(6) . .
C6 C5 C4 122.0(6) . .
C6 C5 H5A 119.0 . .
C4 C5 H5A 119.0 . .
C5 C6 C7 120.9(5) . .
C5 C6 H6A 119.6 . .
C7 C6 H6A 119.6 . .
C6 C7 C2 118.7(5) . .
C6 C7 C8 120.8(4) . .
C2 C7 C8 120.5(5) . .
O3 C8 O4 121.3(4) . .
O3 C8 C7 119.5(4) . .
O4 C8 C7 119.2(4) . .
O3 C8 Dy1 60.6(2) . .
O4 C8 Dy1 60.8(2) . .
C7 C8 Dy1 175.0(3) . .
C10 C9 H9A 109.5 . .
C10 C9 H9B 109.5 . .
H9A C9 H9B 109.5 . .
C10 C9 H9C 109.5 . .
H9A C9 H9C 109.5 . .
H9B C9 H9C 109.5 . .
C11 C10 C15 115.2(6) . .
C11 C10 C9 124.9(8) . .
C15 C10 C9 119.9(8) . .
C10 C11 C12 124.2(7) . .
C10 C11 N2 119.9(6) . .
C12 C11 N2 115.9(7) . .
C13 C12 C11 118.4(6) . .
C13 C12 H12A 120.8 . .
C11 C12 H12A 120.8 . .
C14 C13 C12 119.3(6) . .
C14 C13 C16 120.5(5) . .
C12 C13 C16 120.2(5) . .
C15 C14 C13 121.1(7) . .
C15 C14 H14A 119.5 . .
C13 C14 H14A 119.5 . .
C14 C15 C10 121.9(7) . .
C14 C15 H15A 119.0 . .
C10 C15 H15A 119.0 . .
O7 C16 O8 124.2(4) . .
O7 C16 C13 118.6(4) . .
O8 C16 C13 117.2(4) . .
C19 C18 C23 120.0 . .
C19 C18 H18A 120.0 . .
C23 C18 H18A 120.0 . .
C20 C19 C18 120.0 . .
C20 C19 N3 123.9(6) . .
C18 C19 N3 116.1(6) . .
C19 C20 C21 120.0 . .
C19 C20 C17 123.0(8) . .
C21 C20 C17 117.0(8) . .
C22 C21 C20 120.0 . .
C22 C21 H21A 120.0 . .
C20 C21 H21A 120.0 . .
C23 C22 C21 120.0 . .
C23 C22 H22A 120.0 . .
C21 C22 H22A 120.0 . .
C22 C23 C18 120.0 . .
C22 C23 C24 120.3(9) . .
C18 C23 C24 119.6(10) . .
O12 C24 O11 122.9(9) . .
O12 C24 C23 118.0(11) . .
O11 C24 C23 119.2(16) . .
O10 N3 O9 116.7(14) . .
O10 N3 C19 121.0(8) . .
O9 N3 C19 121.8(11) . .
C24 O11 Dy1 159.9(10) . .
C24 O12 Dy1 140.9(5) . 2_566
C20B C17B H17D 109.5 . .
C20B C17B H17E 109.5 . .
H17D C17B H17E 109.5 . .
C20B C17B H17F 109.5 . .
H17D C17B H17F 109.5 . .
H17E C17B H17F 109.5 . .
C19B C18B C23B 120.0 . .
C19B C18B H18B 120.0 . .
C23B C18B H18B 120.0 . .
C20B C19B C18B 120.0 . .
C20B C19B N3B 122.1(13) . .
C18B C19B N3B 117.8(13) . .
C19B C20B C21B 120.0 . .
C19B C20B C17B 123(2) . .
C21B C20B C17B 117(2) . .
C20B C21B C22B 120.0 . .
C20B C21B H21B 120.0 . .
C22B C21B H21B 120.0 . .
C23B C22B C21B 120.0 . .
C23B C22B H22B 120.0 . .
C21B C22B H22B 120.0 . .
C22B C23B C18B 120.0 . .
C22B C23B C24B 122(3) . .
C18B C23B C24B 118(3) . .
O12B C24B O11B 124.9(16) . .
O12B C24B C23B 118(5) . .
O11B C24B C23B 117(5) . .
O9B N3B O10B 120(2) . .
O9B N3B C19B 122(2) . .
O10B N3B C19B 117.8(18) . .
C24B O11B Dy1 134(2) . .
C24B O12B Dy1 177(3) . 2_566
C25 O13 Dy1 123.4(4) . .
C25 O13 H13 112(6) . .
Dy1 O13 H13 113(6) . .
O13 C25 H25A 109.5 . .
O13 C25 H25B 109.5 . .
H25A C25 H25B 109.5 . .
O13 C25 H25C 109.5 . .
H25A C25 H25C 109.5 . .
H25B C25 H25C 109.5 . .

loop_
_geom_bond_atom_site_label_1
_geom_bond_atom_site_label_2
_geom_bond_distance
_geom_bond_site_symmetry_2
Dy1 O11 2.204(6) .
Dy1 O12B 2.21(2) 2_566
Dy1 O7 2.286(3) .
Dy1 O8 2.302(3) 2_666
Dy1 O12 2.338(7) 2_566
Dy1 O1W 2.413(4) .
Dy1 O11B 2.429(16) .
Dy1 O3 2.466(3) .
Dy1 O4 2.469(3) .
Dy1 O13 2.470(4) .
Dy1 C8 2.826(5) .
O1 N1 1.177(11) .
O2 N1 1.232(10) .
O3 C8 1.261(6) .
O4 C8 1.269(5) .
O5 N2 1.161(13) .
O6 N2 1.183(12) .
O7 C16 1.244(6) .
O8 C16 1.255(6) .
O8 Dy1 2.302(3) 2_666
O1W H3W 0.8200 .
O1W H4W 0.8200 .
N1 C3 1.475(7) .
N2 C11 1.475(10) .
C1 C4 1.510(8) .
C1 H1A 0.9600 .
C1 H1B 0.9600 .
C1 H1C 0.9600 .
C2 C3 1.384(8) .
C2 C7 1.388(7) .
C2 H2A 0.9300 .
C3 C4 1.368(9) .
C4 C5 1.398(9) .
C5 C6 1.378(8) .
C5 H5A 0.9300 .
C6 C7 1.380(7) .
C6 H6A 0.9300 .
C7 C8 1.498(7) .
C9 C10 1.530(10) .
C9 H9A 0.9600 .
C9 H9B 0.9600 .
C9 H9C 0.9600 .
C10 C11 1.386(11) .
C10 C15 1.400(11) .
C11 C12 1.387(9) .
C12 C13 1.381(8) .
C12 H12A 0.9300 .
C13 C14 1.380(9) .
C13 C16 1.495(7) .
C14 C15 1.371(10) .
C14 H14A 0.9300 .
C15 H15A 0.9300 .
C17 C20 1.546(13) .
C17 H17A 0.9600 .
C17 H17B 0.9600 .
C17 H17C 0.9600 .
C18 C19 1.3900 .
C18 C23 1.3900 .
C18 H18A 0.9300 .
C19 C20 1.3900 .
C19 N3 1.416(12) .
C20 C21 1.3900 .
C21 C22 1.3900 .
C21 H21A 0.9300 .
C22 C23 1.3900 .
C22 H22A 0.9300 .
C23 C24 1.497(10) .
C24 O12 1.26(2) .
C24 O11 1.256(18) .
N3 O10 1.173(11) .
N3 O9 1.174(10) .
O12 Dy1 2.338(7) 2_566
C17B C20B 1.54(3) .
C17B H17D 0.9600 .
C17B H17E 0.9600 .
C17B H17F 0.9600 .
C18B C19B 1.3900 .
C18B C23B 1.3900 .
C18B H18B 0.9300 .
C19B C20B 1.3900 .
C19B N3B 1.427(14) .
C20B C21B 1.3900 .
C21B C22B 1.3900 .
C21B H21B 0.9300 .
C22B C23B 1.3900 .
C22B H22B 0.9300 .
C23B C24B 1.495(12) .
C24B O12B 1.20(7) .
C24B O11B 1.25(8) .
N3B O9B 1.182(12) .
N3B O10B 1.181(12) .
O12B Dy1 2.21(2) 2_566
O13 C25 1.552(12) .
O13 H13 0.75(7) .
C25 H25A 0.9600 .
C25 H25B 0.9600 .
C25 H25C 0.9600 .

loop_
_geom_hbond_atom_site_label_D
_geom_hbond_atom_site_label_H
_geom_hbond_atom_site_label_A
_geom_hbond_distance_DH
_geom_hbond_distance_HA
_geom_hbond_distance_DA
_geom_hbond_angle_DHA
_geom_hbond_site_symmetry_A
O1W H3W O3 0.82 2.07 2.848(5) 159.1 2_666
O1W H4W O2 0.82 2.10 2.881(7) 159.4 1_565
O13 H13 O4 0.75(7) 2.10(7) 2.842(5) 169(7) 2_566

loop_
_geom_torsion_atom_site_label_1
_geom_torsion_atom_site_label_2
_geom_torsion_atom_site_label_3
_geom_torsion_atom_site_label_4
_geom_torsion
_geom_torsion_site_symmetry_1
_geom_torsion_site_symmetry_4
O11 Dy1 O3 C8 10.6(4) . .
O12B Dy1 O3 C8 -75.3(6) 2_566 .
O7 Dy1 O3 C8 86.3(3) . .
O8 Dy1 O3 C8 -164.0(3) 2_666 .
O12 Dy1 O3 C8 -85.0(3) 2_566 .
O1W Dy1 O3 C8 131.7(3) . .
O11B Dy1 O3 C8 26.8(6) . .
O4 Dy1 O3 C8 -2.5(3) . .
O13 Dy1 O3 C8 -109.2(3) . .
O11 Dy1 O4 C8 -167.3(3) . .
O12B Dy1 O4 C8 98.6(5) 2_566 .
O7 Dy1 O4 C8 -73.1(3) . .
O8 Dy1 O4 C8 25.8(3) 2_666 .
O12 Dy1 O4 C8 85.7(3) 2_566 .
O1W Dy1 O4 C8 -106.7(3) . .
O11B Dy1 O4 C8 -153.3(5) . .
O3 Dy1 O4 C8 2.5(3) . .
O13 Dy1 O4 C8 140.6(3) . .
O11 Dy1 O7 C16 -72(2) . .
O12B Dy1 O7 C16 -165(2) 2_566 .
O8 Dy1 O7 C16 84(2) 2_666 .
O12 Dy1 O7 C16 171(2) 2_566 .
O1W Dy1 O7 C16 11(2) . .
O11B Dy1 O7 C16 -70(2) . .
O3 Dy1 O7 C16 156(2) . .
O4 Dy1 O7 C16 -149(2) . .
O13 Dy1 O7 C16 -11(2) . .
C8 Dy1 O7 C16 -176(2) . .
C7 C2 C3 C4 2.8(9) . .
C7 C2 C3 N1 -178.2(5) . .
O1 N1 C3 C4 136.6(8) . .
O2 N1 C3 C4 -43.5(9) . .
O1 N1 C3 C2 -42.4(10) . .
O2 N1 C3 C2 137.4(7) . .
C2 C3 C4 C5 -0.7(9) . .
N1 C3 C4 C5 -179.7(6) . .
C2 C3 C4 C1 177.8(6) . .
N1 C3 C4 C1 -1.2(10) . .
C3 C4 C5 C6 -1.2(9) . .
C1 C4 C5 C6 -179.8(6) . .
C4 C5 C6 C7 1.0(9) . .
C5 C6 C7 C2 1.1(9) . .
C5 C6 C7 C8 -178.3(5) . .
C3 C2 C7 C6 -2.9(8) . .
C3 C2 C7 C8 176.5(5) . .
Dy1 O3 C8 O4 4.5(5) . .
Dy1 O3 C8 C7 -174.2(4) . .
Dy1 O4 C8 O3 -4.5(5) . .
Dy1 O4 C8 C7 174.2(4) . .
C6 C7 C8 O3 176.6(5) . .
C2 C7 C8 O3 -2.8(7) . .
C6 C7 C8 O4 -2.2(7) . .
C2 C7 C8 O4 178.5(5) . .
C6 C7 C8 Dy1 86(4) . .
C2 C7 C8 Dy1 -93(4) . .
O11 Dy1 C8 O3 -171.7(3) . .
O12B Dy1 C8 O3 100.9(5) 2_566 .
O7 Dy1 C8 O3 -84.7(3) . .
O8 Dy1 C8 O3 16.1(3) 2_666 .
O12 Dy1 C8 O3 88.2(3) 2_566 .
O1W Dy1 C8 O3 -73.4(4) . .
O11B Dy1 C8 O3 -158.0(5) . .
O4 Dy1 C8 O3 175.6(5) . .
O13 Dy1 C8 O3 112.9(3) . .
O11 Dy1 C8 O4 12.8(3) . .
O12B Dy1 C8 O4 -74.7(5) 2_566 .
O7 Dy1 C8 O4 99.7(3) . .
O8 Dy1 C8 O4 -159.4(3) 2_666 .
O12 Dy1 C8 O4 -87.3(3) 2_566 .
O1W Dy1 C8 O4 111.1(3) . .
O11B Dy1 C8 O4 26.5(5) . .
O3 Dy1 C8 O4 -175.6(5) . .
O13 Dy1 C8 O4 -62.7(4) . .
O11 Dy1 C8 C7 -79(4) . .
O12B Dy1 C8 C7 -166(4) 2_566 .
O7 Dy1 C8 C7 8(4) . .
O8 Dy1 C8 C7 109(4) 2_666 .
O12 Dy1 C8 C7 -179(100) 2_566 .
O1W Dy1 C8 C7 20(4) . .
O11B Dy1 C8 C7 -65(4) . .
O3 Dy1 C8 C7 93(4) . .
O4 Dy1 C8 C7 -91(4) . .
O13 Dy1 C8 C7 -154(4) . .
C15 C10 C11 C12 0(2) . .
C9 C10 C11 C12 179.8(12) . .
C15 C10 C11 N2 -178.9(12) . .
C9 C10 C11 N2 1(2) . .
O5 N2 C11 C10 -142.9(15) . .
O6 N2 C11 C10 39.3(19) . .
O5 N2 C11 C12 38.4(18) . .
O6 N2 C11 C12 -139.5(12) . .
C10 C11 C12 C13 0.5(17) . .
N2 C11 C12 C13 179.2(9) . .
C11 C12 C13 C14 -0.6(14) . .
C11 C12 C13 C16 179.8(8) . .
C12 C13 C14 C15 0.6(17) . .
C16 C13 C14 C15 -179.9(11) . .
C13 C14 C15 C10 0(2) . .
C11 C10 C15 C14 0(2) . .
C9 C10 C15 C14 -179.9(13) . .
Dy1 O7 C16 O8 -72(2) . .
Dy1 O7 C16 C13 110(2) . .
Dy1 O8 C16 O7 -12.2(8) 2_666 .
Dy1 O8 C16 C13 166.1(4) 2_666 .
C14 C13 C16 O7 -166.7(8) . .
C12 C13 C16 O7 12.8(10) . .
C14 C13 C16 O8 14.9(11) . .
C12 C13 C16 O8 -165.5(7) . .
C23 C18 C19 C20 0.0 . .
C23 C18 C19 N3 -178.9(11) . .
C18 C19 C20 C21 0.0 . .
N3 C19 C20 C21 178.8(12) . .
C18 C19 C20 C17 179.7(13) . .
N3 C19 C20 C17 -1.4(15) . .
C19 C20 C21 C22 0.0 . .
C17 C20 C21 C22 -179.7(12) . .
C20 C21 C22 C23 0.0 . .
C21 C22 C23 C18 0.0 . .
C21 C22 C23 C24 -175.9(10) . .
C19 C18 C23 C22 0.0 . .
C19 C18 C23 C24 175.9(10) . .
C22 C23 C24 O12 -178.4(11) . .
C18 C23 C24 O12 5.7(18) . .
C22 C23 C24 O11 1.8(19) . .
C18 C23 C24 O11 -174.1(11) . .
C20 C19 N3 O10 -178.7(16) . .
C18 C19 N3 O10 0(2) . .
C20 C19 N3 O9 10(3) . .
C18 C19 N3 O9 -171.6(19) . .
O12 C24 O11 Dy1 -75(3) . .
C23 C24 O11 Dy1 104(3) . .
O12B Dy1 O11 C24 69(3) 2_566 .
O7 Dy1 O11 C24 -81(2) . .
O8 Dy1 O11 C24 155(2) 2_666 .
O12 Dy1 O11 C24 68(2) 2_566 .
O1W Dy1 O11 C24 -153(2) . .
O11B Dy1 O11 C24 -89(4) . .
O3 Dy1 O11 C24 -14(3) . .
O4 Dy1 O11 C24 -4(2) . .
O13 Dy1 O11 C24 136(2) . .
C8 Dy1 O11 C24 -10(2) . .
O11 C24 O12 Dy1 16(3) . 2_566
C23 C24 O12 Dy1 -164.0(7) . 2_566
C23B C18B C19B C20B 0.0 . .
C23B C18B C19B N3B -175.8(18) . .
C18B C19B C20B C21B 0.0 . .
N3B C19B C20B C21B 175.6(18) . .
C18B C19B C20B C17B 176(2) . .
N3B C19B C20B C17B -8(3) . .
C19B C20B C21B C22B 0.0 . .
C17B C20B C21B C22B -177(2) . .
C20B C21B C22B C23B 0.0 . .
C21B C22B C23B C18B 0.0 . .
C21B C22B C23B C24B -178(4) . .
C19B C18B C23B C22B 0.0 . .
C19B C18B C23B C24B 179(4) . .
C22B C23B C24B O12B 175(4) . .
C18B C23B C24B O12B -4(7) . .
C22B C23B C24B O11B -5(7) . .
C18B C23B C24B O11B 176(4) . .
C20B C19B N3B O9B -32(4) . .
C18B C19B N3B O9B 144(3) . .
C20B C19B N3B O10B 152(3) . .
C18B C19B N3B O10B -32(3) . .
O12B C24B O11B Dy1 -9(10) . .
C23B C24B O11B Dy1 171(2) . .
O11 Dy1 O11B C24B 32(5) . .
O12B Dy1 O11B C24B 9(5) 2_566 .
O7 Dy1 O11B C24B -140(5) . .
O8 Dy1 O11B C24B 122(5) 2_666 .
O12 Dy1 O11B C24B 8(5) 2_566 .
O1W Dy1 O11B C24B 146(5) . .
O3 Dy1 O11B C24B -83(5) . .
O4 Dy1 O11B C24B -60(5) . .
O13 Dy1 O11B C24B 74(5) . .
C8 Dy1 O11B C24B -71(5) . .
O11B C24B O12B Dy1 -33(78) . 2_566
C23B C24B O12B Dy1 147(69) . 2_566
O11 Dy1 O13 C25 -177.4(7) . .
O12B Dy1 O13 C25 -79.0(8) 2_566 .
O7 Dy1 O13 C25 114.6(7) . .
O8 Dy1 O13 C25 11.6(6) 2_666 .
O12 Dy1 O13 C25 -66.8(7) 2_566 .
O1W Dy1 O13 C25 92.3(6) . .
O11B Dy1 O13 C25 172.9(8) . .
O3 Dy1 O13 C25 -42.3(7) . .
O4 Dy1 O13 C25 -122.5(6) . .
C8 Dy1 O13 C25 -91.7(7) . .
